data_1511340
loop_
_publ_author_name
'Lundstroem, T.'
'Tergenius, L.E.'

_publ_section_title
;
 Refinement of the crystal structure of the non-stoichiometric boride Ir
 B1.35
;
_journal_name_full 'Acta Chemica Scandinavica (1-27,1973-42,1988)'
_journal_page_first 3705
_journal_page_last 3711
_journal_paper_doi 10.3891/acta.chem.scand.27-3705
_journal_volume 27
_journal_year 1973
_chemical_formula_sum 'B1.26 Ir'
_chemical_name_systematic 'Ir B1.26'
_space_group_IT_number 12
_symmetry_space_group_name_Hall '-C 2y'
_symmetry_space_group_name_H-M 'C 1 2/m 1'
_cell_angle_alpha 90
_cell_angle_beta 91.119
_cell_angle_gamma 90
_cell_formula_units_Z 8
_cell_length_a 10.53
_cell_length_b 2.9038
_cell_length_c 6.1013
_cell_volume 186.524
_citation_journal_id_ASTM ACSAA4
_cod_data_source_file boron0-1_474.cif
_cod_data_source_block B1.26Ir1
_cod_original_cell_volume 186.5239
_cod_original_formula_sum 'B1.26 Ir1'
_cod_database_code 1511340

loop_
_symmetry_equiv_pos_as_xyz
x,y,z
-x,y,-z
-x,-y,-z
x,-y,z
x+1/2,y+1/2,z
-x+1/2,y+1/2,-z
-x+1/2,-y+1/2,-z
x+1/2,-y+1/2,z

loop_
_atom_site_label
_atom_site_type_symbol
_atom_site_fract_x
_atom_site_fract_y
_atom_site_fract_z
_atom_site_occupancy
_atom_site_U_iso_or_equiv
B3 B 0.745 0 0.056 0.51 0.0
Ir1 Ir 0.09933 0.031 0.13856 0.5 0.0
Ir2 Ir 0.35745 0.0292 0.28858 0.5 0.0
B1 B 0.5545 0 0.3808 1 0.0
B2 B 0.1804 0 0.4689 1 0.0
